data_7027520
loop_
_publ_author_name
'Tan, Xiang Shi'
'Fujii, Yuki'
'Nukada, Ryoji'
'Mikuriya, Masahiro'
'Nakano, Yoshiharu'

_publ_section_title
;
 Crystal structure and ferromagnetic behaviour of a novel tetranuclear
 copper(II) complex with an open cubane-like Cu4O4 framework
;
_journal_issue 15
_journal_name_full 'Journal of the Chemical Society, Dalton Transactions'
_journal_page_first 2415
_journal_paper_doi 10.1039/a903524i
_journal_year 1999
_chemical_formula_sum 'C20 H54 Cl4 Cu4 N8 O21'
_chemical_formula_weight 1138.68
_space_group_IT_number 14
_symmetry_cell_setting monoclinic
_symmetry_Int_Tables_number 14
_symmetry_space_group_name_Hall '-P 2yn'
_symmetry_space_group_name_H-M 'P 1 21/n 1'
_audit_creation_date 'Mon Jun 14 12:55:40 1999'
_audit_creation_method 'from TEXRAY.INF file'
_cell_angle_alpha 90
_cell_angle_beta 109.15(1)
_cell_angle_gamma 90
_cell_formula_units_Z 4
_cell_length_a 19.458(5)
_cell_length_b 11.518(3)
_cell_length_c 19.846(4)
_cell_measurement_reflns_used 25
_cell_measurement_temperature 296.2
_cell_measurement_theta_max 19.3
_cell_measurement_theta_min 15.0
_cell_volume 4201.7(18)
_computing_cell_refinement 'Rigaku/AFC Diffractometer Control'
_computing_data_collection 'Rigaku/AFC Diffractometer Control'
_computing_data_reduction teXsan
_computing_publication_material teXsan
_computing_structure_refinement teXsan
_diffrn_ambient_temperature 296.2
_diffrn_measurement_device_type 'Rigaku AFC7R'
_diffrn_measurement_method \w-2\q
_diffrn_orient_matrix_UB_11 0.04899
_diffrn_orient_matrix_UB_12 -0.01882
_diffrn_orient_matrix_UB_13 -0.00324
_diffrn_orient_matrix_UB_21 0.02339
_diffrn_orient_matrix_UB_22 0.02727
_diffrn_orient_matrix_UB_23 0.05017
_diffrn_orient_matrix_UB_31 -0.00354
_diffrn_orient_matrix_UB_32 -0.08025
_diffrn_orient_matrix_UB_33 0.01781
_diffrn_radiation_detector 'scintillation counter'
_diffrn_radiation_monochromator graphite
_diffrn_radiation_source 'Rigaku rotating anode'
_diffrn_radiation_type 'Mo K\a'
_diffrn_radiation_wavelength 0.7107
_diffrn_reflns_av_R_equivalents 0.075
_diffrn_reflns_av_sigmaI/netI 0.111
_diffrn_reflns_limit_h_max 20
_diffrn_reflns_limit_h_min -25
_diffrn_reflns_limit_k_max 0
_diffrn_reflns_limit_k_min -12
_diffrn_reflns_limit_l_max 24
_diffrn_reflns_limit_l_min -21
_diffrn_reflns_number 12453
_diffrn_reflns_reduction_process 'Lp corrections applied'
_diffrn_reflns_theta_max 27.52
_diffrn_reflns_theta_min 2.08
_diffrn_standards_decay_% -6.61
_diffrn_standards_interval_count 150
_diffrn_standards_number 3
_exptl_absorpt_coefficient_mu 2.335
_exptl_absorpt_correction_T_max 1.000
_exptl_absorpt_correction_T_min 0.921
_exptl_absorpt_correction_type psi-scan
_exptl_absorpt_process_details '(North, Phillips & Mathews, 1968)'
_exptl_crystal_colour Blue
_exptl_crystal_density_diffrn 1.800
_exptl_crystal_density_method 'not measured'
_exptl_crystal_description prismatic
_exptl_crystal_F_000 2328.00
_exptl_crystal_size_max 0.700
_exptl_crystal_size_mid 0.300
_exptl_crystal_size_min 0.300
_refine_diff_density_max 1.11
_refine_diff_density_min -0.60
_refine_ls_extinction_method none
_refine_ls_goodness_of_fit_ref 2.681
_refine_ls_hydrogen_treatment noref
_refine_ls_matrix_type full
_refine_ls_number_constraints 0
_refine_ls_number_parameters 484
_refine_ls_number_reflns 3092
_refine_ls_number_restraints 0
_refine_ls_R_factor_all 0.0680
_refine_ls_R_factor_gt 0.0680
_refine_ls_shift/su_max 0.1818
_refine_ls_shift/su_mean 0.0068
_refine_ls_structure_factor_coef F
_refine_ls_weighting_scheme unit
_refine_ls_wR_factor_gt 0.0712
_refine_ls_wR_factor_ref 0.0712
_reflns_number_gt 3092
_reflns_number_total 6935
_reflns_threshold_expression >2.0sigma(I)
_cod_data_source_file 903524isup1.cif
_cod_data_source_block tan49_Cu(Gly-Gly-Gly)(NH2-
_cod_depositor_comments
;
The following automatic conversions were performed:
'_reflns_observed_expression' tag replaced with
'_reflns_threshold_expression' tag as specified in the replacement
file
'cod-tools/trunk/perl-scripts/inputs/replacement_tags.lst'.

'_atom_site_calc_flags'
tag replaced with '_atom_site_calc_flag' tag as specified in the
replacement file
'cod-tools/trunk/perl-scripts/inputs/replacement_tags.lst'.

'_atom_type_scat_imag'
tag replaced with '_atom_type_scat_dispersion_imag' tag as specified
in the replacement file
'cod-tools/trunk/perl-scripts/inputs/replacement_tags.lst'.

Automatic conversion script
Id: cif_correct_tags 3137 2015-03-23 15:08:43Z antanas 
;
_cod_original_cell_volume 4201(1)
_cod_original_sg_symbol_H-M 'P 21/n       '
_cod_original_formula_sum 'C20 H54 Cl4 Cu4 N8 O21 '
_cod_database_code 7027520

loop_
_symmetry_equiv_pos_as_xyz
x,y,z
1/2-x,1/2+y,1/2-z
-x,-y,-z
1/2+x,1/2-y,1/2+z

loop_
_atom_site_label
_atom_site_type_symbol
_atom_site_fract_x
_atom_site_fract_y
_atom_site_fract_z
_atom_site_U_iso_or_equiv
_atom_site_adp_type
_atom_site_occupancy
_atom_site_calc_flag
Cu(1) Cu 0.90757(8) 0.0312(1) 0.23469(8) 0.0408(4) Uani 1.00 d
Cu(2) Cu 1.07295(8) 0.0280(1) 0.24652(8) 0.0440(5) Uani 1.00 d
Cu(3) Cu 1.00522(9) 0.2419(1) 0.32332(8) 0.0450(5) Uani 1.00 d
Cu(4) Cu 0.97960(9) 0.2402(1) 0.15630(8) 0.0427(4) Uani 1.00 d
Cl(1) Cl 0.8191(2) -0.0115(4) 0.3892(2) 0.068(1) Uani 1.00 d
Cl(2) Cl 0.9419(3) 0.5569(4) 0.3263(3) 0.097(2) Uani 1.00 d
Cl(3) Cl 1.0867(3) 0.7184(4) 0.1790(3) 0.104(2) Uani 1.00 d
Cl(4) Cl 1.3785(4) 0.7547(6) 0.4500(3) 0.130(2) Uani 1.00 d
O(1) O 0.9156(4) 0.2001(7) 0.2449(4) 0.042(2) Uani 1.00 d
O(2) O 1.0072(5) 0.0246(7) 0.3015(4) 0.043(2) Uani 1.00 d
O(3) O 1.0526(4) 0.2433(7) 0.2522(4) 0.043(2) Uani 1.00 d
O(4) O 0.9877(4) 0.0706(7) 0.1622(4) 0.036(2) Uani 1.00 d
O(5) O 0.850(1) -0.074(2) 0.3490(9) 0.230(10) Uani 1.00 d
O(6) O 0.7888(8) -0.080(1) 0.4272(8) 0.126(6) Uani 1.00 d
O(7) O 0.772(1) 0.058(2) 0.347(1) 0.289(10) Uani 1.00 d
O(8) O 0.878(1) 0.029(2) 0.435(1) 0.23(1) Uiso 1.00 d
O(9) O 0.9677(9) 0.474(1) 0.2904(7) 0.137(6) Uani 1.00 d
O(10) O 0.922(1) 0.491(1) 0.3779(9) 0.167(7) Uani 1.00 d
O(11) O 0.886(1) 0.614(3) 0.290(1) 0.26(1) Uiso 1.00 d
O(12) O 0.990(2) 0.632(3) 0.358(2) 0.29(1) Uiso 1.00 d
O(13) O 1.069(1) 0.619(1) 0.158(1) 0.235(10) Uani 1.00 d
O(14) O 1.133(2) 0.692(3) 0.262(2) 0.29(1) Uiso 1.00 d
O(15) O 1.0411(7) 0.795(1) 0.1954(7) 0.109(5) Uani 1.00 d
O(16) O 1.1378(10) 0.770(1) 0.1562(9) 0.183(7) Uani 1.00 d
O(17) O 1.426(2) 0.682(3) 0.476(2) 0.33(2) Uiso 1.00 d
O(18) O 1.307(2) 0.670(4) 0.425(2) 0.44(2) Uiso 1.00 d
O(19) O 1.338(1) 0.804(2) 0.4866(10) 0.206(9) Uani 1.00 d
O(20) O 1.385(2) 0.787(2) 0.3935(9) 0.35(1) Uani 1.00 d
O(21) O 1.189(2) 0.584(3) 0.430(2) 0.44(2) Uani 1.00 d
N(1) N 0.8985(7) -0.1393(10) 0.2180(6) 0.059(4) Uani 1.00 d
N(2) N 0.8004(6) 0.0584(10) 0.1924(6) 0.054(4) Uani 1.00 d
N(3) N 1.1428(6) 0.031(1) 0.1944(6) 0.061(4) Uani 1.00 d
N(4) N 1.1433(6) -0.0520(10) 0.3333(6) 0.057(4) Uani 1.00 d
N(5) N 0.9617(7) 0.238(1) 0.4000(5) 0.063(4) Uani 1.00 d
N(6) N 1.0965(7) 0.322(1) 0.3855(6) 0.063(4) Uani 1.00 d
N(7) N 0.9680(7) 0.411(1) 0.1466(6) 0.066(4) Uani 1.00 d
N(8) N 0.9259(6) 0.2152(10) 0.0527(5) 0.051(3) Uani 1.00 d
C(1) C 0.8432(9) -0.186(1) 0.1564(8) 0.064(5) Uani 1.00 d
C(2) C 0.7696(10) -0.144(2) 0.1480(10) 0.088(6) Uani 1.00 d
C(3) C 0.7576(8) -0.014(2) 0.1314(9) 0.081(6) Uani 1.00 d
C(4) C 0.7896(8) 0.185(1) 0.1786(9) 0.070(5) Uani 1.00 d
C(5) C 0.8464(8) 0.249(1) 0.2376(8) 0.062(5) Uani 1.00 d
C(6) C 1.2209(9) 0.050(2) 0.233(1) 0.088(6) Uani 1.00 d
C(7) C 1.2512(8) -0.032(2) 0.296(1) 0.080(6) Uani 1.00 d
C(8) C 1.2218(9) -0.019(2) 0.354(1) 0.087(6) Uani 1.00 d
C(9) C 1.1120(9) -0.044(1) 0.3910(7) 0.067(5) Uani 1.00 d
C(10) C 1.0331(8) -0.055(1) 0.3599(7) 0.058(5) Uani 1.00 d
C(11) C 1.011(1) 0.221(1) 0.4752(8) 0.084(6) Uani 1.00 d
C(12) C 1.070(1) 0.307(2) 0.4979(9) 0.092(7) Uani 1.00 d
C(13) C 1.126(1) 0.297(1) 0.4620(8) 0.078(6) Uani 1.00 d
C(14) C 1.1504(9) 0.313(1) 0.3500(7) 0.064(5) Uani 1.00 d
C(15) C 1.1131(8) 0.321(1) 0.2717(8) 0.062(5) Uani 1.00 d
C(16) C 0.9001(10) 0.461(1) 0.0981(9) 0.079(6) Uani 1.00 d
C(17) C 0.883(1) 0.416(1) 0.0249(9) 0.094(6) Uani 1.00 d
C(18) C 0.8630(9) 0.285(2) 0.0157(8) 0.077(6) Uani 1.00 d
C(19) C 0.9087(9) 0.089(1) 0.0428(7) 0.065(5) Uani 1.00 d
C(20) C 0.9711(8) 0.023(1) 0.0936(7) 0.060(5) Uani 1.00 d
H(1) H 0.9438 -0.1620 0.2425 0.0729 Uiso 1.00 calc
H(2) H 0.8913 -0.1737 0.2583 0.0705 Uiso 1.00 calc
H(3) H 0.8552 -0.1642 0.1150 0.0789 Uiso 1.00 calc
H(4) H 0.8438 -0.2678 0.1602 0.0789 Uiso 1.00 calc
H(5) H 0.7360 -0.1856 0.1099 0.1023 Uiso 1.00 calc
H(6) H 0.7598 -0.1582 0.1909 0.1023 Uiso 1.00 calc
H(7) H 0.7723 0.0025 0.0911 0.0975 Uiso 1.00 calc
H(8) H 0.7073 0.0020 0.1200 0.0975 Uiso 1.00 calc
H(9) H 0.7801 0.0434 0.2290 0.0637 Uiso 1.00 calc
H(10) H 0.7425 0.2074 0.1764 0.0852 Uiso 1.00 calc
H(11) H 0.7958 0.2022 0.1331 0.0852 Uiso 1.00 calc
H(12) H 0.8469 0.3302 0.2249 0.0767 Uiso 1.00 calc
H(13) H 0.8364 0.2436 0.2805 0.0767 Uiso 1.00 calc
H(14) H 1.1393 -0.0412 0.1713 0.0787 Uiso 1.00 calc
H(15) H 1.1284 0.0918 0.1609 0.0787 Uiso 1.00 calc
H(16) H 1.2461 0.0375 0.1987 0.1009 Uiso 1.00 calc
H(17) H 1.2280 0.1267 0.2490 0.1009 Uiso 1.00 calc
H(18) H 1.2418 -0.1092 0.2761 0.0994 Uiso 1.00 calc
H(19) H 1.3024 -0.0198 0.3120 0.0994 Uiso 1.00 calc
H(20) H 1.2270 0.0611 0.3659 0.1099 Uiso 1.00 calc
H(21) H 1.2496 -0.0652 0.3903 0.1099 Uiso 1.00 calc
H(22) H 1.1410 -0.1312 0.3207 0.0732 Uiso 1.00 calc
H(23) H 1.1241 0.0260 0.4163 0.0796 Uiso 1.00 calc
H(24) H 1.1292 -0.1081 0.4238 0.0796 Uiso 1.00 calc
H(25) H 1.0196 -0.1311 0.3452 0.0750 Uiso 1.00 calc
H(26) H 1.0113 -0.0339 0.3961 0.0750 Uiso 1.00 calc
H(27) H 0.9277 0.1779 0.3897 0.0764 Uiso 1.00 calc
H(28) H 0.9392 0.3109 0.3996 0.0764 Uiso 1.00 calc
H(29) H 1.0314 0.1443 0.4796 0.0960 Uiso 1.00 calc
H(30) H 0.9822 0.2256 0.5063 0.0960 Uiso 1.00 calc
H(31) H 1.0939 0.2995 0.5478 0.1125 Uiso 1.00 calc
H(32) H 1.0492 0.3821 0.4877 0.1125 Uiso 1.00 calc
H(33) H 1.1455 0.2206 0.4696 0.0935 Uiso 1.00 calc
H(34) H 1.1643 0.3511 0.4844 0.0935 Uiso 1.00 calc
H(35) H 1.0850 0.4017 0.3822 0.0791 Uiso 1.00 calc
H(36) H 1.1840 0.3738 0.3647 0.0774 Uiso 1.00 calc
H(37) H 1.1743 0.2400 0.3610 0.0774 Uiso 1.00 calc
H(38) H 1.1460 0.2982 0.2466 0.0705 Uiso 1.00 calc
H(39) H 1.0967 0.3972 0.2577 0.0705 Uiso 1.00 calc
H(40) H 0.9735 0.4390 0.1926 0.0796 Uiso 1.00 calc
H(41) H 1.0061 0.4371 0.1310 0.0796 Uiso 1.00 calc
H(42) H 0.8615 0.4480 0.1155 0.0941 Uiso 1.00 calc
H(43) H 0.9076 0.5453 0.0972 0.0941 Uiso 1.00 calc
H(44) H 0.9250 0.4272 0.0106 0.1103 Uiso 1.00 calc
H(45) H 0.8437 0.4585 -0.0053 0.1103 Uiso 1.00 calc
H(46) H 0.8478 0.2682 -0.0334 0.0868 Uiso 1.00 calc
H(47) H 0.8254 0.2722 0.0347 0.0868 Uiso 1.00 calc
H(48) H 0.9598 0.2290 0.0292 0.0611 Uiso 1.00 calc
H(49) H 0.9025 0.0663 -0.0056 0.0771 Uiso 1.00 calc
H(50) H 0.8650 0.0706 0.0524 0.0771 Uiso 1.00 calc
H(51) H 1.0136 0.0333 0.0784 0.0751 Uiso 1.00 calc
H(52) H 0.9607 -0.0556 0.0939 0.0751 Uiso 1.00 calc

loop_
_atom_site_aniso_label
_atom_site_aniso_U_11
_atom_site_aniso_U_22
_atom_site_aniso_U_33
_atom_site_aniso_U_12
_atom_site_aniso_U_13
_atom_site_aniso_U_23
Cu(1) 0.0460(9) 0.0319(9) 0.0459(9) 0.0013(8) 0.0170(7) -0.0006(8)
Cu(2) 0.0417(9) 0.0435(10) 0.0456(9) 0.0040(8) 0.0128(7) 0.0021(8)
Cu(3) 0.063(1) 0.0356(10) 0.0366(8) -0.0015(9) 0.0167(7) -0.0010(8)
Cu(4) 0.0545(9) 0.0343(9) 0.0367(8) 0.0042(8) 0.0115(7) 0.0034(8)
Cl(1) 0.077(2) 0.069(3) 0.062(2) -0.014(2) 0.026(2) 0.010(2)
Cl(2) 0.139(4) 0.058(3) 0.115(3) 0.007(3) 0.072(3) -0.011(3)
Cl(3) 0.114(3) 0.057(3) 0.168(4) 0.007(3) 0.085(3) -0.010(3)
Cl(4) 0.180(5) 0.120(4) 0.099(3) 0.085(4) 0.057(3) 0.015(3)
O(1) 0.048(5) 0.032(5) 0.050(5) 0.015(4) 0.023(4) 0.007(4)
O(2) 0.063(5) 0.033(5) 0.033(4) 0.006(5) 0.016(4) 0.007(4)
O(3) 0.057(5) 0.026(5) 0.044(5) -0.006(4) 0.012(4) -0.001(4)
O(4) 0.052(5) 0.024(5) 0.030(4) 0.007(4) 0.012(4) -0.006(4)
O(5) 0.30(2) 0.29(3) 0.16(1) 0.12(2) 0.16(1) 0.02(2)
O(6) 0.14(1) 0.11(1) 0.13(1) -0.033(10) 0.058(9) 0.024(9)
O(7) 0.34(2) 0.28(2) 0.35(2) 0.24(1) 0.26(1) 0.24(2)
O(9) 0.20(1) 0.09(1) 0.12(1) 0.04(1) 0.066(10) -0.033(9)
O(10) 0.29(2) 0.068(10) 0.20(1) 0.04(1) 0.17(1) 0.032(10)
O(13) 0.29(2) 0.09(1) 0.40(3) -0.09(1) 0.22(2) -0.10(1)
O(15) 0.113(9) 0.10(1) 0.14(1) 0.028(8) 0.068(8) 0.009(8)
O(16) 0.27(1) 0.10(1) 0.28(1) -0.04(1) 0.228(10) -0.06(1)
O(19) 0.30(2) 0.18(2) 0.19(1) 0.06(2) 0.15(1) -0.04(1)
O(20) 0.56(3) 0.39(3) 0.16(1) 0.30(2) 0.22(1) 0.22(1)
O(21) 0.82(6) 0.25(3) 0.40(3) -0.20(4) 0.39(3) -0.15(3)
N(1) 0.070(8) 0.037(7) 0.061(8) -0.010(6) 0.007(7) -0.002(6)
N(2) 0.052(7) 0.042(7) 0.076(8) 0.001(6) 0.030(6) 0.005(6)
N(3) 0.061(7) 0.053(8) 0.073(8) 0.009(7) 0.026(6) 0.006(7)
N(4) 0.050(7) 0.047(7) 0.063(8) 0.016(6) 0.005(6) -0.004(6)
N(5) 0.111(9) 0.042(7) 0.041(6) -0.012(7) 0.033(6) 0.002(6)
N(6) 0.093(9) 0.055(8) 0.033(6) -0.002(7) 0.009(6) -0.014(6)
N(7) 0.093(10) 0.041(7) 0.056(7) 0.001(7) 0.016(7) 0.021(6)
N(8) 0.063(7) 0.045(7) 0.042(6) 0.002(6) 0.014(5) 0.003(5)
C(1) 0.08(1) 0.041(9) 0.074(10) -0.022(8) 0.025(8) -0.008(8)
C(2) 0.08(1) 0.07(1) 0.10(1) -0.046(10) 0.02(1) -0.01(1)
C(3) 0.043(9) 0.10(1) 0.08(1) -0.014(10) -0.002(8) -0.01(1)
C(4) 0.07(1) 0.06(1) 0.08(1) 0.022(9) 0.023(9) 0.004(9)
C(5) 0.063(9) 0.051(9) 0.077(9) 0.014(8) 0.031(7) -0.004(8)
C(6) 0.07(1) 0.08(1) 0.12(1) 0.00(1) 0.03(1) 0.00(1)
C(7) 0.033(8) 0.09(1) 0.11(1) 0.011(9) 0.008(9) 0.00(1)
C(8) 0.055(10) 0.08(1) 0.11(1) 0.020(10) 0.00(1) -0.01(1)
C(9) 0.08(1) 0.07(1) 0.046(8) 0.034(9) 0.008(8) 0.000(8)
C(10) 0.068(10) 0.050(9) 0.047(8) 0.015(8) 0.004(7) 0.013(7)
C(11) 0.15(2) 0.06(1) 0.055(9) 0.00(1) 0.049(9) 0.000(8)
C(12) 0.14(2) 0.07(1) 0.05(1) 0.00(1) 0.01(1) -0.013(9)
C(13) 0.11(1) 0.06(1) 0.038(8) 0.00(1) 0.000(9) -0.009(8)
C(14) 0.07(1) 0.06(1) 0.038(8) -0.019(9) -0.005(8) -0.012(8)
C(15) 0.07(1) 0.025(8) 0.08(1) -0.008(7) 0.021(8) 0.001(8)
C(16) 0.10(1) 0.05(1) 0.07(1) 0.022(10) 0.008(10) 0.012(9)
C(17) 0.15(2) 0.06(1) 0.05(1) 0.03(1) 0.00(1) 0.019(9)
C(18) 0.08(1) 0.08(1) 0.049(9) 0.03(1) 0.004(8) 0.011(9)
C(19) 0.08(1) 0.07(1) 0.040(8) -0.004(9) 0.011(8) -0.015(8)
C(20) 0.080(10) 0.047(9) 0.059(9) 0.004(8) 0.032(7) -0.015(8)

loop_
_atom_type_symbol
_atom_type_description
_atom_type_scat_dispersion_real
_atom_type_scat_dispersion_imag
_atom_type_scat_source
C C 0.003 0.002
;International Tables for Crystallography

(1992, Vol. C, Tables 4.2.6.8 and 6.1.1.1)

;
H H 0.000 0.000
;International Tables for Crystallography

(1992, Vol. C, Table 6.1.1.2)

;
N N 0.006 0.003
;International Tables for Crystallography

(1992, Vol. C, Tables 4.2.6.8 and 6.1.1.1)

;
O O 0.011 0.006
;International Tables for Crystallography

(1992, Vol. C, Tables 4.2.6.8 and 6.1.1.1)

;
Cl Cl 0.148 0.159
;International Tables for Crystallography

(1992, Vol. C, Tables 4.2.6.8 and 6.1.1.1)

;
Cu Cu 0.320 1.265
;International Tables for Crystallography

(1992, Vol. C, Tables 4.2.6.8 and 6.1.1.1)

;

loop_
_geom_angle_atom_site_label_1
_geom_angle_atom_site_label_2
_geom_angle_atom_site_label_3
_geom_angle
_geom_angle_site_symmetry_1
_geom_angle_site_symmetry_2
_geom_angle_site_symmetry_3
_geom_angle_publ_flag
O(1) Cu(1) O(2) 86.6(4) 1_555 1_555 1_555 yes
O(1) Cu(1) N(1) 176.3(5) 1_555 1_555 1_555 yes
O(1) Cu(1) N(2) 85.5(4) 1_555 1_555 1_555 yes
O(2) Cu(1) N(1) 95.1(4) 1_555 1_555 1_555 yes
O(2) Cu(1) N(2) 162.8(4) 1_555 1_555 1_555 yes
N(1) Cu(1) N(2) 93.7(5) 1_555 1_555 1_555 yes
O(2) Cu(2) O(4) 87.5(4) 1_555 1_555 1_555 yes
O(2) Cu(2) N(3) 177.3(4) 1_555 1_555 1_555 yes
O(2) Cu(2) N(4) 84.3(5) 1_555 1_555 1_555 yes
O(4) Cu(2) N(3) 95.1(4) 1_555 1_555 1_555 yes
O(4) Cu(2) N(4) 165.0(4) 1_555 1_555 1_555 yes
N(3) Cu(2) N(4) 93.3(5) 1_555 1_555 1_555 yes
O(1) Cu(3) O(3) 86.3(4) 1_555 1_555 1_555 yes
O(1) Cu(3) N(5) 96.5(5) 1_555 1_555 1_555 yes
O(1) Cu(3) N(6) 164.1(4) 1_555 1_555 1_555 yes
O(3) Cu(3) N(5) 176.8(5) 1_555 1_555 1_555 yes
O(3) Cu(3) N(6) 84.7(5) 1_555 1_555 1_555 yes
N(5) Cu(3) N(6) 93.0(5) 1_555 1_555 1_555 yes
O(3) Cu(4) O(4) 86.6(3) 1_555 1_555 1_555 yes
O(3) Cu(4) N(7) 95.8(4) 1_555 1_555 1_555 yes
O(3) Cu(4) N(8) 165.0(4) 1_555 1_555 1_555 yes
O(4) Cu(4) N(7) 177.6(4) 1_555 1_555 1_555 yes
O(4) Cu(4) N(8) 85.5(4) 1_555 1_555 1_555 yes
N(7) Cu(4) N(8) 92.2(5) 1_555 1_555 1_555 yes
O(5) Cl(1) O(6) 111(1) 1_555 1_555 1_555 yes
O(5) Cl(1) O(7) 111(1) 1_555 1_555 1_555 yes
O(5) Cl(1) O(8) 98(1) 1_555 1_555 1_555 yes
O(6) Cl(1) O(7) 111(1) 1_555 1_555 1_555 yes
O(6) Cl(1) O(8) 104(1) 1_555 1_555 1_555 yes
O(7) Cl(1) O(8) 119(1) 1_555 1_555 1_555 yes
O(9) Cl(2) O(10) 103.9(10) 1_555 1_555 1_555 yes
O(9) Cl(2) O(11) 116(1) 1_555 1_555 1_555 yes
O(9) Cl(2) O(12) 112(1) 1_555 1_555 1_555 yes
O(10) Cl(2) O(11) 108(1) 1_555 1_555 1_555 yes
O(10) Cl(2) O(12) 108(1) 1_555 1_555 1_555 yes
O(11) Cl(2) O(12) 106(1) 1_555 1_555 1_555 yes
O(13) Cl(3) O(14) 99(1) 1_555 1_555 1_555 yes
O(13) Cl(3) O(15) 123(1) 1_555 1_555 1_555 yes
O(13) Cl(3) O(16) 116(1) 1_555 1_555 1_555 yes
O(14) Cl(3) O(15) 94(1) 1_555 1_555 1_555 yes
O(14) Cl(3) O(16) 100(1) 1_555 1_555 1_555 yes
O(15) Cl(3) O(16) 114.1(10) 1_555 1_555 1_555 yes
O(17) Cl(4) O(18) 108(2) 1_555 1_555 1_555 yes
O(17) Cl(4) O(19) 124(2) 1_555 1_555 1_555 yes
O(17) Cl(4) O(20) 101(2) 1_555 1_555 1_555 yes
O(18) Cl(4) O(19) 84(1) 1_555 1_555 1_555 yes
O(18) Cl(4) O(20) 92(1) 1_555 1_555 1_555 yes
O(19) Cl(4) O(20) 131(1) 1_555 1_555 1_555 yes
Cu(1) O(1) Cu(3) 110.1(4) 1_555 1_555 1_555 yes
Cu(1) O(1) C(5) 110.0(9) 1_555 1_555 1_555 yes
Cu(3) O(1) C(5) 122.9(8) 1_555 1_555 1_555 yes
Cu(1) O(2) Cu(2) 108.0(4) 1_555 1_555 1_555 yes
Cu(1) O(2) C(10) 125.5(9) 1_555 1_555 1_555 yes
Cu(2) O(2) C(10) 110.4(9) 1_555 1_555 1_555 yes
Cu(3) O(3) Cu(4) 109.9(4) 1_555 1_555 1_555 yes
Cu(3) O(3) C(15) 111.0(8) 1_555 1_555 1_555 yes
Cu(4) O(3) C(15) 122.7(8) 1_555 1_555 1_555 yes
Cu(2) O(4) Cu(4) 108.9(4) 1_555 1_555 1_555 yes
Cu(2) O(4) C(20) 125.4(8) 1_555 1_555 1_555 yes
Cu(4) O(4) C(20) 109.7(8) 1_555 1_555 1_555 yes
Cu(1) N(1) C(1) 120.6(10) 1_555 1_555 1_555 yes
Cu(1) N(1) H(1) 100.3(9) 1_555 1_555 1_555 no
Cu(1) N(1) H(2) 107.3(9) 1_555 1_555 1_555 no
C(1) N(1) H(1) 133(1) 1_555 1_555 1_555 no
C(1) N(1) H(2) 106(1) 1_555 1_555 1_555 no
H(1) N(1) H(2) 78.8(9) 1_555 1_555 1_555 no
Cu(1) N(2) C(3) 118.4(10) 1_555 1_555 1_555 yes
Cu(1) N(2) C(4) 107.4(9) 1_555 1_555 1_555 yes
Cu(1) N(2) H(9) 106.2(9) 1_555 1_555 1_555 no
C(3) N(2) C(4) 113(1) 1_555 1_555 1_555 yes
C(3) N(2) H(9) 105(1) 1_555 1_555 1_555 no
C(4) N(2) H(9) 104(1) 1_555 1_555 1_555 no
Cu(2) N(3) C(6) 120(1) 1_555 1_555 1_555 yes
Cu(2) N(3) H(14) 106.3(10) 1_555 1_555 1_555 no
Cu(2) N(3) H(15) 106.4(9) 1_555 1_555 1_555 no
C(6) N(3) H(14) 106(1) 1_555 1_555 1_555 no
C(6) N(3) H(15) 106(1) 1_555 1_555 1_555 no
H(14) N(3) H(15) 109(1) 1_555 1_555 1_555 no
Cu(2) N(4) C(8) 116(1) 1_555 1_555 1_555 yes
Cu(2) N(4) C(9) 107.6(9) 1_555 1_555 1_555 yes
Cu(2) N(4) H(22) 104.9(8) 1_555 1_555 1_555 no
C(8) N(4) C(9) 115(1) 1_555 1_555 1_555 yes
C(8) N(4) H(22) 106(1) 1_555 1_555 1_555 no
C(9) N(4) H(22) 104(1) 1_555 1_555 1_555 no
Cu(3) N(5) C(11) 118(1) 1_555 1_555 1_555 yes
Cu(3) N(5) H(27) 107.3(9) 1_555 1_555 1_555 no
Cu(3) N(5) H(28) 106.8(8) 1_555 1_555 1_555 no
C(11) N(5) H(27) 107(1) 1_555 1_555 1_555 no
C(11) N(5) H(28) 105(1) 1_555 1_555 1_555 no
H(27) N(5) H(28) 110(1) 1_555 1_555 1_555 no
Cu(3) N(6) C(13) 120(1) 1_555 1_555 1_555 yes
Cu(3) N(6) C(14) 107.4(8) 1_555 1_555 1_555 yes
Cu(3) N(6) H(35) 104.9(9) 1_555 1_555 1_555 no
C(13) N(6) C(14) 113(1) 1_555 1_555 1_555 yes
C(13) N(6) H(35) 105(1) 1_555 1_555 1_555 no
C(14) N(6) H(35) 103(1) 1_555 1_555 1_555 no
Cu(4) N(7) C(16) 120(1) 1_555 1_555 1_555 yes
Cu(4) N(7) H(40) 106.1(8) 1_555 1_555 1_555 no
Cu(4) N(7) H(41) 106(1) 1_555 1_555 1_555 no
C(16) N(7) H(40) 106(1) 1_555 1_555 1_555 no
C(16) N(7) H(41) 106(1) 1_555 1_555 1_555 no
H(40) N(7) H(41) 110(1) 1_555 1_555 1_555 no
Cu(4) N(8) C(18) 120.7(10) 1_555 1_555 1_555 yes
Cu(4) N(8) C(19) 107.2(8) 1_555 1_555 1_555 yes
Cu(4) N(8) H(48) 105.4(8) 1_555 1_555 1_555 no
C(18) N(8) C(19) 111(1) 1_555 1_555 1_555 yes
C(18) N(8) H(48) 105(1) 1_555 1_555 1_555 no
C(19) N(8) H(48) 105(1) 1_555 1_555 1_555 no
N(1) C(1) C(2) 114(1) 1_555 1_555 1_555 yes
N(1) C(1) H(3) 107(1) 1_555 1_555 1_555 no
N(1) C(1) H(4) 108(1) 1_555 1_555 1_555 no
C(2) C(1) H(3) 108(1) 1_555 1_555 1_555 no
C(2) C(1) H(4) 108(1) 1_555 1_555 1_555 no
H(3) C(1) H(4) 109(1) 1_555 1_555 1_555 no
C(1) C(2) C(3) 114(1) 1_555 1_555 1_555 yes
C(1) C(2) H(5) 108(1) 1_555 1_555 1_555 no
C(1) C(2) H(6) 107(1) 1_555 1_555 1_555 no
C(3) C(2) H(5) 108(1) 1_555 1_555 1_555 no
C(3) C(2) H(6) 107(1) 1_555 1_555 1_555 no
H(5) C(2) H(6) 109(1) 1_555 1_555 1_555 no
N(2) C(3) C(2) 112(1) 1_555 1_555 1_555 yes
N(2) C(3) H(7) 109(1) 1_555 1_555 1_555 no
N(2) C(3) H(8) 109(1) 1_555 1_555 1_555 no
C(2) C(3) H(7) 108(1) 1_555 1_555 1_555 no
C(2) C(3) H(8) 108(1) 1_555 1_555 1_555 no
H(7) C(3) H(8) 109(1) 1_555 1_555 1_555 no
N(2) C(4) C(5) 108(1) 1_555 1_555 1_555 yes
N(2) C(4) H(10) 110(1) 1_555 1_555 1_555 no
N(2) C(4) H(11) 108(1) 1_555 1_555 1_555 no
C(5) C(4) H(10) 110(1) 1_555 1_555 1_555 no
C(5) C(4) H(11) 109(1) 1_555 1_555 1_555 no
H(10) C(4) H(11) 109(1) 1_555 1_555 1_555 no
O(1) C(5) C(4) 108(1) 1_555 1_555 1_555 yes
O(1) C(5) H(12) 108(1) 1_555 1_555 1_555 no
O(1) C(5) H(13) 110(1) 1_555 1_555 1_555 no
C(4) C(5) H(12) 109(1) 1_555 1_555 1_555 no
C(4) C(5) H(13) 111(1) 1_555 1_555 1_555 no
H(12) C(5) H(13) 109(1) 1_555 1_555 1_555 no
N(3) C(6) C(7) 112(1) 1_555 1_555 1_555 yes
N(3) C(6) H(16) 107(1) 1_555 1_555 1_555 no
N(3) C(6) H(17) 109(1) 1_555 1_555 1_555 no
C(7) C(6) H(16) 107(1) 1_555 1_555 1_555 no
C(7) C(6) H(17) 110(1) 1_555 1_555 1_555 no
H(16) C(6) H(17) 109(1) 1_555 1_555 1_555 no
C(6) C(7) C(8) 114(1) 1_555 1_555 1_555 yes
C(6) C(7) H(18) 107(1) 1_555 1_555 1_555 no
C(6) C(7) H(19) 106(1) 1_555 1_555 1_555 no
C(8) C(7) H(18) 109(1) 1_555 1_555 1_555 no
C(8) C(7) H(19) 109(1) 1_555 1_555 1_555 no
H(18) C(7) H(19) 110(1) 1_555 1_555 1_555 no
N(4) C(8) C(7) 113(1) 1_555 1_555 1_555 yes
N(4) C(8) H(20) 108(1) 1_555 1_555 1_555 no
N(4) C(8) H(21) 109(1) 1_555 1_555 1_555 no
C(7) C(8) H(20) 107(1) 1_555 1_555 1_555 no
C(7) C(8) H(21) 106(1) 1_555 1_555 1_555 no
H(20) C(8) H(21) 110(1) 1_555 1_555 1_555 no
N(4) C(9) C(10) 108(1) 1_555 1_555 1_555 yes
N(4) C(9) H(23) 111(1) 1_555 1_555 1_555 no
N(4) C(9) H(24) 110(1) 1_555 1_555 1_555 no
C(10) C(9) H(23) 109(1) 1_555 1_555 1_555 no
C(10) C(9) H(24) 108(1) 1_555 1_555 1_555 no
H(23) C(9) H(24) 109(1) 1_555 1_555 1_555 no
O(2) C(10) C(9) 109(1) 1_555 1_555 1_555 yes
O(2) C(10) H(25) 110(1) 1_555 1_555 1_555 no
O(2) C(10) H(26) 108(1) 1_555 1_555 1_555 no
C(9) C(10) H(25) 111(1) 1_555 1_555 1_555 no
C(9) C(10) H(26) 109(1) 1_555 1_555 1_555 no
H(25) C(10) H(26) 108(1) 1_555 1_555 1_555 no
N(5) C(11) C(12) 113(1) 1_555 1_555 1_555 yes
N(5) C(11) H(29) 108(1) 1_555 1_555 1_555 no
N(5) C(11) H(30) 108(1) 1_555 1_555 1_555 no
C(12) C(11) H(29) 108(1) 1_555 1_555 1_555 no
C(12) C(11) H(30) 108(1) 1_555 1_555 1_555 no
H(29) C(11) H(30) 107(1) 1_555 1_555 1_555 no
C(11) C(12) C(13) 115(1) 1_555 1_555 1_555 yes
C(11) C(12) H(31) 108(1) 1_555 1_555 1_555 no
C(11) C(12) H(32) 107(1) 1_555 1_555 1_555 no
C(13) C(12) H(31) 107(1) 1_555 1_555 1_555 no
C(13) C(12) H(32) 107(1) 1_555 1_555 1_555 no
H(31) C(12) H(32) 109(1) 1_555 1_555 1_555 no
N(6) C(13) C(12) 112(1) 1_555 1_555 1_555 yes
N(6) C(13) H(33) 110(1) 1_555 1_555 1_555 no
N(6) C(13) H(34) 109(1) 1_555 1_555 1_555 no
C(12) C(13) H(33) 107(1) 1_555 1_555 1_555 no
C(12) C(13) H(34) 107(1) 1_555 1_555 1_555 no
H(33) C(13) H(34) 108(1) 1_555 1_555 1_555 no
N(6) C(14) C(15) 108(1) 1_555 1_555 1_555 yes
N(6) C(14) H(36) 109(1) 1_555 1_555 1_555 no
N(6) C(14) H(37) 109(1) 1_555 1_555 1_555 no
C(15) C(14) H(36) 109(1) 1_555 1_555 1_555 no
C(15) C(14) H(37) 109(1) 1_555 1_555 1_555 no
H(36) C(14) H(37) 110(1) 1_555 1_555 1_555 no
O(3) C(15) C(14) 108(1) 1_555 1_555 1_555 yes
O(3) C(15) H(38) 108(1) 1_555 1_555 1_555 no
O(3) C(15) H(39) 110(1) 1_555 1_555 1_555 no
C(14) C(15) H(38) 109(1) 1_555 1_555 1_555 no
C(14) C(15) H(39) 111(1) 1_555 1_555 1_555 no
H(38) C(15) H(39) 108(1) 1_555 1_555 1_555 no
N(7) C(16) C(17) 111(1) 1_555 1_555 1_555 yes
N(7) C(16) H(42) 110(1) 1_555 1_555 1_555 no
N(7) C(16) H(43) 108(1) 1_555 1_555 1_555 no
C(17) C(16) H(42) 109(1) 1_555 1_555 1_555 no
C(17) C(16) H(43) 108(1) 1_555 1_555 1_555 no
H(42) C(16) H(43) 109(1) 1_555 1_555 1_555 no
C(16) C(17) C(18) 116(1) 1_555 1_555 1_555 yes
C(16) C(17) H(44) 107(1) 1_555 1_555 1_555 no
C(16) C(17) H(45) 109(1) 1_555 1_555 1_555 no
C(18) C(17) H(44) 106(1) 1_555 1_555 1_555 no
C(18) C(17) H(45) 108(1) 1_555 1_555 1_555 no
H(44) C(17) H(45) 108(1) 1_555 1_555 1_555 no
N(8) C(18) C(17) 110(1) 1_555 1_555 1_555 yes
N(8) C(18) H(46) 109(1) 1_555 1_555 1_555 no
N(8) C(18) H(47) 110(1) 1_555 1_555 1_555 no
C(17) C(18) H(46) 108(1) 1_555 1_555 1_555 no
C(17) C(18) H(47) 107(1) 1_555 1_555 1_555 no
H(46) C(18) H(47) 110(1) 1_555 1_555 1_555 no
N(8) C(19) C(20) 107(1) 1_555 1_555 1_555 yes
N(8) C(19) H(49) 109(1) 1_555 1_555 1_555 no
N(8) C(19) H(50) 111(1) 1_555 1_555 1_555 no
C(20) C(19) H(49) 110(1) 1_555 1_555 1_555 no
C(20) C(19) H(50) 109(1) 1_555 1_555 1_555 no
H(49) C(19) H(50) 108(1) 1_555 1_555 1_555 no
O(4) C(20) C(19) 109(1) 1_555 1_555 1_555 yes
O(4) C(20) H(51) 108(1) 1_555 1_555 1_555 no
O(4) C(20) H(52) 110(1) 1_555 1_555 1_555 no
C(19) C(20) H(51) 108(1) 1_555 1_555 1_555 no
C(19) C(20) H(52) 110(1) 1_555 1_555 1_555 no
H(51) C(20) H(52) 109(1) 1_555 1_555 1_555 no

loop_
_geom_bond_atom_site_label_1
_geom_bond_atom_site_label_2
_geom_bond_distance
_geom_bond_site_symmetry_1
_geom_bond_site_symmetry_2
_geom_bond_publ_flag
Cu(1) O(1) 1.956(9) 1_555 1_555 yes
Cu(1) O(2) 1.962(9) 1_555 1_555 yes
Cu(1) N(1) 1.99(1) 1_555 1_555 yes
Cu(1) N(2) 2.00(1) 1_555 1_555 yes
Cu(2) O(2) 1.930(9) 1_555 1_555 yes
Cu(2) O(4) 1.993(8) 1_555 1_555 yes
Cu(2) N(3) 1.96(1) 1_555 1_555 yes
Cu(2) N(4) 2.03(1) 1_555 1_555 yes
Cu(3) O(1) 1.979(9) 1_555 1_555 yes
Cu(3) O(3) 1.929(9) 1_555 1_555 yes
Cu(3) N(5) 1.97(1) 1_555 1_555 yes
Cu(3) N(6) 2.02(1) 1_555 1_555 yes
Cu(4) O(3) 1.963(8) 1_555 1_555 yes
Cu(4) O(4) 1.961(8) 1_555 1_555 yes
Cu(4) N(7) 1.98(1) 1_555 1_555 yes
Cu(4) N(8) 2.00(1) 1_555 1_555 yes
Cl(1) O(5) 1.34(2) 1_555 1_555 yes
Cl(1) O(6) 1.36(1) 1_555 1_555 yes
Cl(1) O(7) 1.27(2) 1_555 1_555 yes
Cl(1) O(8) 1.30(2) 1_555 1_555 yes
Cl(2) O(9) 1.38(1) 1_555 1_555 yes
Cl(2) O(10) 1.43(2) 1_555 1_555 yes
Cl(2) O(11) 1.28(3) 1_555 1_555 yes
Cl(2) O(12) 1.29(3) 1_555 1_555 yes
Cl(3) O(13) 1.22(2) 1_555 1_555 yes
Cl(3) O(14) 1.59(3) 1_555 1_555 yes
Cl(3) O(15) 1.37(1) 1_555 1_555 yes
Cl(3) O(16) 1.35(2) 1_555 1_555 yes
Cl(4) O(17) 1.28(4) 1_555 1_555 yes
Cl(4) O(18) 1.57(5) 1_555 1_555 yes
Cl(4) O(19) 1.34(2) 1_555 1_555 yes
Cl(4) O(20) 1.33(3) 1_555 1_555 yes
O(1) C(5) 1.43(2) 1_555 1_555 yes
O(2) C(10) 1.44(2) 1_555 1_555 yes
O(3) C(15) 1.42(2) 1_555 1_555 yes
O(4) C(20) 1.40(2) 1_555 1_555 yes
N(1) C(1) 1.44(2) 1_555 1_555 yes
N(1) H(1) 0.895 1_555 1_555 no
N(1) H(2) 0.950 1_555 1_555 no
N(2) C(3) 1.49(2) 1_555 1_555 yes
N(2) C(4) 1.48(2) 1_555 1_555 yes
N(2) H(9) 0.954 1_555 1_555 no
N(3) C(6) 1.46(2) 1_555 1_555 yes
N(3) H(14) 0.949 1_555 1_555 no
N(3) H(15) 0.947 1_555 1_555 no
N(4) C(8) 1.50(2) 1_555 1_555 yes
N(4) C(9) 1.48(2) 1_555 1_555 yes
N(4) H(22) 0.944 1_555 1_555 no
N(5) C(11) 1.49(2) 1_555 1_555 yes
N(5) H(27) 0.936 1_555 1_555 no
N(5) H(28) 0.947 1_555 1_555 no
N(6) C(13) 1.46(2) 1_555 1_555 yes
N(6) C(14) 1.45(2) 1_555 1_555 yes
N(6) H(35) 0.944 1_555 1_555 no
N(7) C(16) 1.47(2) 1_555 1_555 yes
N(7) H(40) 0.942 1_555 1_555 no
N(7) H(41) 0.942 1_555 1_555 no
N(8) C(18) 1.44(2) 1_555 1_555 yes
N(8) C(19) 1.50(2) 1_555 1_555 yes
N(8) H(48) 0.939 1_555 1_555 no
C(1) C(2) 1.47(2) 1_555 1_555 yes
C(1) H(3) 0.953 1_555 1_555 no
C(1) H(4) 0.951 1_555 1_555 no
C(2) C(3) 1.52(3) 1_555 1_555 yes
C(2) H(5) 0.948 1_555 1_555 no
C(2) H(6) 0.956 1_555 1_555 no
C(3) H(7) 0.947 1_555 1_555 no
C(3) H(8) 0.954 1_555 1_555 no
C(4) C(5) 1.52(2) 1_555 1_555 yes
C(4) H(10) 0.937 1_555 1_555 no
C(4) H(11) 0.967 1_555 1_555 no
C(5) H(12) 0.970 1_555 1_555 no
C(5) H(13) 0.934 1_555 1_555 no
C(6) C(7) 1.52(3) 1_555 1_555 yes
C(6) H(16) 0.973 1_555 1_555 no
C(6) H(17) 0.931 1_555 1_555 no
C(7) C(8) 1.46(3) 1_555 1_555 yes
C(7) H(18) 0.941 1_555 1_555 no
C(7) H(19) 0.952 1_555 1_555 no
C(8) H(20) 0.946 1_555 1_555 no
C(8) H(21) 0.939 1_555 1_555 no
C(9) C(10) 1.45(2) 1_555 1_555 yes
C(9) H(23) 0.945 1_555 1_555 no
C(9) H(24) 0.954 1_555 1_555 no
C(10) H(25) 0.941 1_555 1_555 no
C(10) H(26) 0.975 1_555 1_555 no
C(11) C(12) 1.48(3) 1_555 1_555 yes
C(11) H(29) 0.961 1_555 1_555 no
C(11) H(30) 0.957 1_555 1_555 no
C(12) C(13) 1.49(3) 1_555 1_555 yes
C(12) H(31) 0.949 1_555 1_555 no
C(12) H(32) 0.951 1_555 1_555 no
C(13) H(33) 0.948 1_555 1_555 no
C(13) H(34) 0.959 1_555 1_555 no
C(14) C(15) 1.49(2) 1_555 1_555 yes
C(14) H(36) 0.943 1_555 1_555 no
C(14) H(37) 0.946 1_555 1_555 no
C(15) H(38) 0.965 1_555 1_555 no
C(15) H(39) 0.941 1_555 1_555 no
C(16) C(17) 1.48(2) 1_555 1_555 yes
C(16) H(42) 0.938 1_555 1_555 no
C(16) H(43) 0.966 1_555 1_555 no
C(17) C(18) 1.54(2) 1_555 1_555 yes
C(17) H(44) 0.973 1_555 1_555 no
C(17) H(45) 0.941 1_555 1_555 no
C(18) H(46) 0.942 1_555 1_555 no
C(18) H(47) 0.945 1_555 1_555 no
C(19) C(20) 1.51(2) 1_555 1_555 yes
C(19) H(49) 0.957 1_555 1_555 no
C(19) H(50) 0.951 1_555 1_555 no
C(20) H(51) 0.965 1_555 1_555 no
C(20) H(52) 0.938 1_555 1_555 no

loop_
_geom_torsion_atom_site_label_1
_geom_torsion_atom_site_label_2
_geom_torsion_atom_site_label_3
_geom_torsion_atom_site_label_4
_geom_torsion
_geom_torsion_site_symmetry_1
_geom_torsion_site_symmetry_2
_geom_torsion_site_symmetry_3
_geom_torsion_site_symmetry_4
_geom_torsion_publ_flag
Cu(1) O(1) Cu(3) O(3) 89.7(5) 1_555 1_555 1_555 1_555 yes
Cu(1) O(1) Cu(3) N(5) -88.7(5) 1_555 1_555 1_555 1_555 yes
Cu(1) O(1) Cu(3) N(6) 144(1) 1_555 1_555 1_555 1_555 yes
Cu(1) O(1) C(5) C(4) -40(1) 1_555 1_555 1_555 1_555 yes
Cu(1) O(2) Cu(2) O(4) 11.6(4) 1_555 1_555 1_555 1_555 yes
Cu(1) O(2) Cu(2) N(3) 176(9) 1_555 1_555 1_555 1_555 yes
Cu(1) O(2) Cu(2) N(4) -155.8(5) 1_555 1_555 1_555 1_555 yes
Cu(1) O(2) C(10) C(9) 171.9(9) 1_555 1_555 1_555 1_555 yes
Cu(1) N(1) C(1) C(2) -51(1) 1_555 1_555 1_555 1_555 yes
Cu(1) N(2) C(3) C(2) 53(1) 1_555 1_555 1_555 1_555 yes
Cu(1) N(2) C(4) C(5) -35(1) 1_555 1_555 1_555 1_555 yes
Cu(2) O(2) Cu(1) O(1) -90.7(5) 1_555 1_555 1_555 1_555 yes
Cu(2) O(2) Cu(1) N(1) 86.0(5) 1_555 1_555 1_555 1_555 yes
Cu(2) O(2) Cu(1) N(2) -153(1) 1_555 1_555 1_555 1_555 yes
Cu(2) O(2) C(10) C(9) 39(1) 1_555 1_555 1_555 1_555 yes
Cu(2) O(4) Cu(4) O(3) -10.8(4) 1_555 1_555 1_555 1_555 yes
Cu(2) O(4) Cu(4) N(7) 176(11) 1_555 1_555 1_555 1_555 yes
Cu(2) O(4) Cu(4) N(8) 156.4(5) 1_555 1_555 1_555 1_555 yes
Cu(2) O(4) C(20) C(19) -172.8(9) 1_555 1_555 1_555 1_555 yes
Cu(2) N(3) C(6) C(7) 53(1) 1_555 1_555 1_555 1_555 yes
Cu(2) N(4) C(8) C(7) -55(1) 1_555 1_555 1_555 1_555 yes
Cu(2) N(4) C(9) C(10) 34(1) 1_555 1_555 1_555 1_555 yes
Cu(3) O(1) Cu(1) O(2) -9.9(4) 1_555 1_555 1_555 1_555 yes
Cu(3) O(1) Cu(1) N(1) -127(6) 1_555 1_555 1_555 1_555 yes
Cu(3) O(1) Cu(1) N(2) 154.7(5) 1_555 1_555 1_555 1_555 yes
Cu(3) O(1) C(5) C(4) -172.2(9) 1_555 1_555 1_555 1_555 yes
Cu(3) O(3) Cu(4) O(4) -91.1(5) 1_555 1_555 1_555 1_555 yes
Cu(3) O(3) Cu(4) N(7) 88.6(6) 1_555 1_555 1_555 1_555 yes
Cu(3) O(3) Cu(4) N(8) -149(1) 1_555 1_555 1_555 1_555 yes
Cu(3) O(3) C(15) C(14) 38(1) 1_555 1_555 1_555 1_555 yes
Cu(3) N(5) C(11) C(12) 55(1) 1_555 1_555 1_555 1_555 yes
Cu(3) N(6) C(13) C(12) -50(1) 1_555 1_555 1_555 1_555 yes
Cu(3) N(6) C(14) C(15) 35(1) 1_555 1_555 1_555 1_555 yes
Cu(4) O(3) Cu(3) O(1) 13.0(4) 1_555 1_555 1_555 1_555 yes
Cu(4) O(3) Cu(3) N(5) 163(7) 1_555 1_555 1_555 1_555 yes
Cu(4) O(3) Cu(3) N(6) -154.0(5) 1_555 1_555 1_555 1_555 yes
Cu(4) O(3) C(15) C(14) 171.3(10) 1_555 1_555 1_555 1_555 yes
Cu(4) O(4) Cu(2) O(2) 90.8(5) 1_555 1_555 1_555 1_555 yes
Cu(4) O(4) Cu(2) N(3) -88.5(5) 1_555 1_555 1_555 1_555 yes
Cu(4) O(4) Cu(2) N(4) 147(1) 1_555 1_555 1_555 1_555 yes
Cu(4) O(4) C(20) C(19) -40(1) 1_555 1_555 1_555 1_555 yes
Cu(4) N(7) C(16) C(17) -54(1) 1_555 1_555 1_555 1_555 yes
Cu(4) N(8) C(18) C(17) 53(1) 1_555 1_555 1_555 1_555 yes
Cu(4) N(8) C(19) C(20) -35(1) 1_555 1_555 1_555 1_555 yes
O(1) Cu(1) O(2) C(10) 136(1) 1_555 1_555 1_555 1_555 yes
O(1) Cu(1) N(1) C(1) -44(7) 1_555 1_555 1_555 1_555 yes
O(1) Cu(1) N(2) C(3) 142(1) 1_555 1_555 1_555 1_555 yes
O(1) Cu(1) N(2) C(4) 11(1) 1_555 1_555 1_555 1_555 yes
O(1) Cu(3) O(3) C(15) 151.9(8) 1_555 1_555 1_555 1_555 yes
O(1) Cu(3) N(5) C(11) 157(1) 1_555 1_555 1_555 1_555 yes
O(1) Cu(3) N(6) C(13) 160(1) 1_555 1_555 1_555 1_555 yes
O(1) Cu(3) N(6) C(14) -67(2) 1_555 1_555 1_555 1_555 yes
O(1) C(5) C(4) N(2) 50(1) 1_555 1_555 1_555 1_555 yes
O(2) Cu(1) O(1) C(5) -148.3(8) 1_555 1_555 1_555 1_555 yes
O(2) Cu(1) N(1) C(1) -161(1) 1_555 1_555 1_555 1_555 yes
O(2) Cu(1) N(2) C(3) -154(1) 1_555 1_555 1_555 1_555 yes
O(2) Cu(1) N(2) C(4) 74(1) 1_555 1_555 1_555 1_555 yes
O(2) Cu(2) O(4) C(20) -136(1) 1_555 1_555 1_555 1_555 yes
O(2) Cu(2) N(3) C(6) -9(10) 1_555 1_555 1_555 1_555 yes
O(2) Cu(2) N(4) C(8) -142(1) 1_555 1_555 1_555 1_555 yes
O(2) Cu(2) N(4) C(9) -11.2(10) 1_555 1_555 1_555 1_555 yes
O(2) C(10) C(9) N(4) -49(1) 1_555 1_555 1_555 1_555 yes
O(3) Cu(3) O(1) C(5) -138(1) 1_555 1_555 1_555 1_555 yes
O(3) Cu(3) N(5) C(11) 7(8) 1_555 1_555 1_555 1_555 yes
O(3) Cu(3) N(6) C(13) -143(1) 1_555 1_555 1_555 1_555 yes
O(3) Cu(3) N(6) C(14) -12.1(10) 1_555 1_555 1_555 1_555 yes
O(3) Cu(4) O(4) C(20) -151.5(9) 1_555 1_555 1_555 1_555 yes
O(3) Cu(4) N(7) C(16) -155(1) 1_555 1_555 1_555 1_555 yes
O(3) Cu(4) N(8) C(18) -160(1) 1_555 1_555 1_555 1_555 yes
O(3) Cu(4) N(8) C(19) 70(2) 1_555 1_555 1_555 1_555 yes
O(3) C(15) C(14) N(6) -49(1) 1_555 1_555 1_555 1_555 yes
O(4) Cu(2) O(2) C(10) 152.2(8) 1_555 1_555 1_555 1_555 yes
O(4) Cu(2) N(3) C(6) 156(1) 1_555 1_555 1_555 1_555 yes
O(4) Cu(2) N(4) C(8) 159(1) 1_555 1_555 1_555 1_555 yes
O(4) Cu(2) N(4) C(9) -68(2) 1_555 1_555 1_555 1_555 yes
O(4) Cu(4) O(3) C(15) 135(1) 1_555 1_555 1_555 1_555 yes
O(4) Cu(4) N(7) C(16) 17(12) 1_555 1_555 1_555 1_555 yes
O(4) Cu(4) N(8) C(18) 141(1) 1_555 1_555 1_555 1_555 yes
O(4) Cu(4) N(8) C(19) 12.0(10) 1_555 1_555 1_555 1_555 yes
O(4) C(20) C(19) N(8) 50(1) 1_555 1_555 1_555 1_555 yes
N(1) Cu(1) O(1) C(5) 94(7) 1_555 1_555 1_555 1_555 yes
N(1) Cu(1) O(2) C(10) -46(1) 1_555 1_555 1_555 1_555 yes
N(1) Cu(1) N(2) C(3) -34(1) 1_555 1_555 1_555 1_555 yes
N(1) Cu(1) N(2) C(4) -164(1) 1_555 1_555 1_555 1_555 yes
N(1) C(1) C(2) C(3) 66(2) 1_555 1_555 1_555 1_555 yes
N(2) Cu(1) O(1) C(5) 16.3(9) 1_555 1_555 1_555 1_555 yes
N(2) Cu(1) O(2) C(10) 73(1) 1_555 1_555 1_555 1_555 yes
N(2) Cu(1) N(1) C(1) 33(1) 1_555 1_555 1_555 1_555 yes
N(2) C(3) C(2) C(1) -67(2) 1_555 1_555 1_555 1_555 yes
N(3) Cu(2) O(2) C(10) -42(10) 1_555 1_555 1_555 1_555 yes
N(3) Cu(2) O(4) C(20) 44(1) 1_555 1_555 1_555 1_555 yes
N(3) Cu(2) N(4) C(8) 35(1) 1_555 1_555 1_555 1_555 yes
N(3) Cu(2) N(4) C(9) 167(1) 1_555 1_555 1_555 1_555 yes
N(3) C(6) C(7) C(8) -66(2) 1_555 1_555 1_555 1_555 yes
N(4) Cu(2) O(2) C(10) -15.2(9) 1_555 1_555 1_555 1_555 yes
N(4) Cu(2) O(4) C(20) -79(2) 1_555 1_555 1_555 1_555 yes
N(4) Cu(2) N(3) C(6) -36(1) 1_555 1_555 1_555 1_555 yes
N(4) C(8) C(7) C(6) 68(2) 1_555 1_555 1_555 1_555 yes
N(5) Cu(3) O(1) C(5) 43(1) 1_555 1_555 1_555 1_555 yes
N(5) Cu(3) O(3) C(15) -57(8) 1_555 1_555 1_555 1_555 yes
N(5) Cu(3) N(6) C(13) 34(1) 1_555 1_555 1_555 1_555 yes
N(5) Cu(3) N(6) C(14) 165(1) 1_555 1_555 1_555 1_555 yes
N(5) C(11) C(12) C(13) -68(2) 1_555 1_555 1_555 1_555 yes
N(6) Cu(3) O(1) C(5) -83(2) 1_555 1_555 1_555 1_555 yes
N(6) Cu(3) O(3) C(15) -15.1(9) 1_555 1_555 1_555 1_555 yes
N(6) Cu(3) N(5) C(11) -35(1) 1_555 1_555 1_555 1_555 yes
N(6) C(13) C(12) C(11) 65(2) 1_555 1_555 1_555 1_555 yes
N(7) Cu(4) O(3) C(15) -44(1) 1_555 1_555 1_555 1_555 yes
N(7) Cu(4) O(4) C(20) 35(11) 1_555 1_555 1_555 1_555 yes
N(7) Cu(4) N(8) C(18) -38(1) 1_555 1_555 1_555 1_555 yes
N(7) Cu(4) N(8) C(19) -167(1) 1_555 1_555 1_555 1_555 yes
N(7) C(16) C(17) C(18) 65(2) 1_555 1_555 1_555 1_555 yes
N(8) Cu(4) O(3) C(15) 77(1) 1_555 1_555 1_555 1_555 yes
N(8) Cu(4) O(4) C(20) 15.7(9) 1_555 1_555 1_555 1_555 yes
N(8) Cu(4) N(7) C(16) 37(1) 1_555 1_555 1_555 1_555 yes
N(8) C(18) C(17) C(16) -66(2) 1_555 1_555 1_555 1_555 yes
C(2) C(3) N(2) C(4) -179(1) 1_555 1_555 1_555 1_555 yes
C(3) N(2) C(4) C(5) -168(1) 1_555 1_555 1_555 1_555 yes
C(7) C(8) N(4) C(9) 176(1) 1_555 1_555 1_555 1_555 yes
C(8) N(4) C(9) C(10) 167(1) 1_555 1_555 1_555 1_555 yes
C(12) C(13) N(6) C(14) -179(1) 1_555 1_555 1_555 1_555 yes
C(13) N(6) C(14) C(15) 171(1) 1_555 1_555 1_555 1_555 yes
C(17) C(18) N(8) C(19) -178(1) 1_555 1_555 1_555 1_555 yes
C(18) N(8) C(19) C(20) -169(1) 1_555 1_555 1_555 1_555 yes
